data_1575157
loop_
_publ_author_name
'Dubrawski, Zachary'
'Del Rosal, Iker'
'Jeanneau, Erwann'
'Maron, Laurent'
'Thieuleux, Chlo&#xe9;'
'Camp, Cl&#xe9;ment'

_publ_section_title
;
 Synergistic C-H bond activation across molybdenum-iridium multiply bonded
 complexes: a cascade of transformations.
;
_journal_issue 32
_journal_name_full 'Chemical science'
_journal_page_first 14564
_journal_page_last 14577
_journal_paper_doi 10.1039/d5sc03465e
_journal_volume 16
_journal_year 2025
_chemical_formula_moiety 'C7 H16 N2 O'
_chemical_formula_sum 'C7 H16 N2 O'
_chemical_formula_weight 144.22
_space_group_crystal_system orthorhombic
_space_group_IT_number 61
_space_group_name_Hall '-P 2ac 2ab'
_space_group_name_H-M_alt 'P b c a'
_atom_sites_solution_hydrogens geom
_atom_sites_solution_primary dual
_audit_creation_date 2024-10-10
_audit_creation_method
;
Olex2 1.5-ac6-020
(compiled 2024.02.14 svn.r2f8d729c for Rigaku Oxford Diffraction, GUI svn.r6966)
;
_audit_update_record
;
2024-12-16 deposited with the CCDC.	2025-07-16 downloaded from the CCDC.
;
_cell_angle_alpha 90
_cell_angle_beta 90
_cell_angle_gamma 90
_cell_formula_units_Z 8
_cell_length_a 9.9756(3)
_cell_length_b 11.6881(3)
_cell_length_c 15.1321(4)
_cell_measurement_reflns_used 3341
_cell_measurement_temperature 100.0(3)
_cell_measurement_theta_max 73.0150
_cell_measurement_theta_min 5.8350
_cell_volume 1764.34(8)
_computing_cell_refinement 'CrysAlisPro 1.171.43.124a (Rigaku OD, 2024)'
_computing_data_collection 'CrysAlisPro system (CCD 43.138a 64-bit (release 24-09-2024))'
_computing_data_reduction 'CrysAlisPro 1.171.43.124a (Rigaku OD, 2024)'
_computing_molecular_graphics 'Olex2 1.5-ac6-020 (Dolomanov et al., 2009)'
_computing_publication_material 'Olex2 1.5-ac6-020 (Dolomanov et al., 2009)'
_computing_structure_refinement 'SHELXL 2018/3 (Sheldrick, 2015)'
_computing_structure_solution 'SHELXT 2018/2 (Sheldrick, 2018)'
_diffrn_ambient_environment N~2~
_diffrn_ambient_temperature 100.0(3)
_diffrn_detector 'Hybrid Pixel Array Detector'
_diffrn_detector_area_resol_mean 10.0000
_diffrn_detector_type 'HyPix-Arc 100'
_diffrn_measured_fraction_theta_full 0.997
_diffrn_measured_fraction_theta_max 0.959
_diffrn_measurement_details
;
List of Runs (angles in degrees, time in seconds):

  # Type    Start    End  Width  t~exp~   \w     \q     \k     \f   Frames
#--------------------------------------------------------------------------
  1  \w     17.00  42.00   0.50    5.00    --   52.69-103.00 161.00   50
  2  \w    -55.00 -30.00   0.50    5.00    --  -53.88 103.00 -97.00   50
  3  \w    -31.00   1.00   0.50    5.00    --  -54.50 103.00 -97.00   64
  4  \w    -54.00 -29.00   0.50    5.00    --  -77.16 103.00 -97.00   50
  5  \w     36.00  61.00   0.50   10.00    --   97.76-103.00 161.00   50
  6  \w    -13.00  13.00   0.50    5.00    --   52.69 -38.00 -30.00   52
  7  \w    -16.00  15.00   0.50    5.00    --  -53.88  38.00  90.00   62
  8  \w    -19.00  17.00   0.50    5.00    --  -54.50  38.00 -30.00   72
  9  \w    -15.00  14.00   0.50    5.00    --  -54.50  38.00-120.00   58
 10  \w    -16.00  17.00   0.50    5.00    --  -54.50  38.00-150.00   66
 11  \w    -65.00 -15.00   0.50    5.00    --  -77.16  77.00 120.00  100
 12  \w    -55.00 -23.00   0.50    5.00    --  -77.16  77.00  30.00   64
 13  \w     38.00  65.00   0.50   10.00    --   97.76 -77.00 120.00   54
 14  \w     99.00 140.00   0.50   10.00    --   97.76  19.00-120.00   82
 15  \w     36.00  73.00   0.50   10.00    --   97.76 -77.00-120.00   74
 16  \w     41.00  66.00   0.50   10.00    --   97.76 -77.00  60.00   50
 17  \w     36.00  64.00   0.50   10.00    --   97.76 -77.00 -30.00   56
 18  \w     37.00  63.00   0.50   10.00    --   97.76 -77.00  30.00   52
 19  \w     61.00  86.00   0.50   10.00    --   97.76 -99.00 -90.00   50
 20  \w     37.00  75.00   0.50   10.00    --   97.76 -77.00-180.00   76
 21  \w    109.00 140.00   0.50   10.00    --   97.76  19.00   0.00   62
;
_diffrn_measurement_device 'four-circle diffractometer'
_diffrn_measurement_device_type 'XtaLAB Synergy, Dualflex, HyPix-Arc 100'
_diffrn_measurement_method '\w scans'
_diffrn_orient_matrix_type 'CrysAlisPro convention (1999,Acta A55,543-557)'
_diffrn_orient_matrix_UB_11 -0.0763694000
_diffrn_orient_matrix_UB_12 -0.0408394000
_diffrn_orient_matrix_UB_13 -0.0827368000
_diffrn_orient_matrix_UB_21 0.0545767000
_diffrn_orient_matrix_UB_22 0.1032350000
_diffrn_orient_matrix_UB_23 -0.0521737000
_diffrn_orient_matrix_UB_31 0.1225252000
_diffrn_orient_matrix_UB_32 -0.0711524000
_diffrn_orient_matrix_UB_33 -0.0282809000
_diffrn_radiation_monochromator mirror
_diffrn_radiation_probe x-ray
_diffrn_radiation_type 'Cu K\a'
_diffrn_radiation_wavelength 1.54184
_diffrn_reflns_av_R_equivalents 0.0308
_diffrn_reflns_av_unetI/netI 0.0264
_diffrn_reflns_Laue_measured_fraction_full 0.997
_diffrn_reflns_Laue_measured_fraction_max 0.959
_diffrn_reflns_limit_h_max 12
_diffrn_reflns_limit_h_min -8
_diffrn_reflns_limit_k_max 12
_diffrn_reflns_limit_k_min -13
_diffrn_reflns_limit_l_max 15
_diffrn_reflns_limit_l_min -18
_diffrn_reflns_number 8064
_diffrn_reflns_point_group_measured_fraction_full 0.997
_diffrn_reflns_point_group_measured_fraction_max 0.959
_diffrn_reflns_theta_full 67.684
_diffrn_reflns_theta_max 74.130
_diffrn_reflns_theta_min 5.848
_diffrn_source 'micro-focus sealed X-ray tube'
_diffrn_source_type 'PhotonJet (Cu) X-ray Source'
_exptl_absorpt_coefficient_mu 0.585
_exptl_absorpt_correction_T_max 1.00000
_exptl_absorpt_correction_T_min 0.69391
_exptl_absorpt_correction_type multi-scan
_exptl_absorpt_process_details
;
CrysAlisPro 1.171.43.124a (Rigaku Oxford Diffraction, 2024)
Empirical absorption correction using spherical harmonics,
implemented in SCALE3 ABSPACK scaling algorithm.
;
_exptl_crystal_colour black
_exptl_crystal_colour_primary black
_exptl_crystal_density_diffrn 1.086
_exptl_crystal_description block
_exptl_crystal_F_000 640
_exptl_crystal_size_max 0.195
_exptl_crystal_size_mid 0.105
_exptl_crystal_size_min 0.103
_refine_diff_density_max 0.292
_refine_diff_density_min -0.310
_refine_diff_density_rms 0.034
_refine_ls_extinction_method none
_refine_ls_goodness_of_fit_ref 1.081
_refine_ls_hydrogen_treatment constr
_refine_ls_matrix_type full
_refine_ls_number_parameters 96
_refine_ls_number_reflns 1722
_refine_ls_number_restraints 0
_refine_ls_restrained_S_all 1.081
_refine_ls_R_factor_all 0.0522
_refine_ls_R_factor_gt 0.0418
_refine_ls_shift/su_max 0.000
_refine_ls_shift/su_mean 0.000
_refine_ls_structure_factor_coef Fsqd
_refine_ls_weighting_details 'w=1/[\s^2^(Fo^2^)+(0.0499P)^2^+0.4887P] where P=(Fo^2^+2Fc^2^)/3'
_refine_ls_weighting_scheme calc
_refine_ls_wR_factor_gt 0.1030
_refine_ls_wR_factor_ref 0.1086
_reflns_Friedel_coverage 0.000
_reflns_number_gt 1454
_reflns_number_total 1722
_reflns_threshold_expression 'I > 2\s(I)'
_cod_data_source_file d5sc03465e2.cif
_cod_data_source_block zd299_2
_cod_depositor_comments 'Adding full bibliography for 1575153--1575159.cif.'
_cod_database_code 1575157
_shelx_shelxl_version_number 2018/3
_chemical_oxdiff_formula 'C56 H120 N8 O16 '
_shelx_space_group_comment
;
The symmetry employed for this shelxl refinement is uniquely defined
by the following loop, which should always be used as a source of
symmetry information in preference to the above space-group names.
They are only intended as comments.
;
_shelx_estimated_absorpt_t_max 0.942
_shelx_estimated_absorpt_t_min 0.894
_olex2_refinement_description
;
1. Fixed Uiso
 At 1.2 times of:
  All N(H) groups
 At 1.5 times of:
  All C(H,H,H) groups
2.a Aromatic/amide H refined with riding coordinates:
 N2(H2)
2.b Idealised Me refined as rotating group:
 C2(H2A,H2B,H2C), C5(H5A,H5B,H5C), C7(H7A,H7B,H7C), C1(H1A,H1B,H1C), C6(H6A,
 H6B,H6C)
;
_olex2_exptl_crystal_mounting_method 'The crystal was mounted on a MITIGEN holder in perfluoroether oil'
_olex2_submission_original_sample_id ZD299_2
_olex2_submission_special_instructions 'No special instructions were received'
_oxdiff_exptl_absorpt_empirical_details
;
Empirical correction (ABSPACK) includes:
- Absorption correction using spherical harmonics
- Frame scaling
;
_oxdiff_exptl_absorpt_empirical_full_max 1.595
_oxdiff_exptl_absorpt_empirical_full_min 0.598

loop_
_space_group_symop_operation_xyz
'x, y, z'
'-x+1/2, -y, z+1/2'
'-x, y+1/2, -z+1/2'
'x+1/2, -y+1/2, -z'
'-x, -y, -z'
'x-1/2, y, -z-1/2'
'x, -y-1/2, z-1/2'
'-x-1/2, y-1/2, z'

loop_
_atom_site_label
_atom_site_type_symbol
_atom_site_fract_x
_atom_site_fract_y
_atom_site_fract_z
_atom_site_U_iso_or_equiv
_atom_site_adp_type
_atom_site_occupancy
_atom_site_site_symmetry_order
_atom_site_calc_flag
_atom_site_refinement_flags_posn
_atom_site_refinement_flags_adp
_atom_site_refinement_flags_occupancy
_atom_site_disorder_assembly
_atom_site_disorder_group
O1 O 0.09623(9) 0.62396(9) 0.26961(7) 0.0341(3) Uani 1 1 d . . . . .
N2 N 0.31270(11) 0.56184(9) 0.26847(7) 0.0259(3) Uani 1 1 d . . . . .
H2 H 0.390231 0.564052 0.240784 0.031 Uiso 1 1 calc R U . . .
N1 N 0.22937(12) 0.67257(10) 0.15390(8) 0.0308(3) Uani 1 1 d . . . . .
C4 C 0.30259(14) 0.49492(11) 0.35105(9) 0.0282(3) Uani 1 1 d . . . . .
C3 C 0.20758(13) 0.62007(11) 0.23345(9) 0.0260(3) Uani 1 1 d . . . . .
C2 C 0.35542(14) 0.66651(13) 0.10688(9) 0.0334(3) Uani 1 1 d . . . . .
H2A H 0.421350 0.715930 0.135998 0.050 Uiso 1 1 calc R U . . .
H2B H 0.342361 0.692093 0.045809 0.050 Uiso 1 1 calc R U . . .
H2C H 0.387950 0.587391 0.106973 0.050 Uiso 1 1 calc R U . . .
C5 C 0.27158(16) 0.57242(12) 0.42989(9) 0.0347(3) Uani 1 1 d . . . . .
H5A H 0.340640 0.631736 0.434589 0.052 Uiso 1 1 calc R U . . .
H5B H 0.270401 0.526704 0.484176 0.052 Uiso 1 1 calc R U . . .
H5C H 0.183815 0.608469 0.421424 0.052 Uiso 1 1 calc R U . . .
C7 C 0.19591(17) 0.40185(12) 0.34145(10) 0.0391(4) Uani 1 1 d . . . . .
H7A H 0.107333 0.437448 0.336147 0.059 Uiso 1 1 calc R U . . .
H7B H 0.197623 0.352135 0.393588 0.059 Uiso 1 1 calc R U . . .
H7C H 0.214401 0.356300 0.288459 0.059 Uiso 1 1 calc R U . . .
C1 C 0.13143(17) 0.75439(14) 0.12151(11) 0.0410(4) Uani 1 1 d . . . . .
H1A H 0.049410 0.748789 0.156899 0.061 Uiso 1 1 calc R U . . .
H1B H 0.110703 0.737642 0.059545 0.061 Uiso 1 1 calc R U . . .
H1C H 0.168086 0.831934 0.126247 0.061 Uiso 1 1 calc R U . . .
C6 C 0.43890(17) 0.43880(14) 0.36434(10) 0.0405(4) Uani 1 1 d . . . . .
H6A H 0.458940 0.389286 0.313776 0.061 Uiso 1 1 calc R U . . .
H6B H 0.437491 0.392934 0.418546 0.061 Uiso 1 1 calc R U . . .
H6C H 0.507977 0.498081 0.369256 0.061 Uiso 1 1 calc R U . . .

loop_
_atom_site_aniso_label
_atom_site_aniso_U_11
_atom_site_aniso_U_22
_atom_site_aniso_U_33
_atom_site_aniso_U_23
_atom_site_aniso_U_13
_atom_site_aniso_U_12
O1 0.0217(5) 0.0387(6) 0.0420(6) -0.0004(4) 0.0023(4) 0.0008(4)
N2 0.0219(6) 0.0256(5) 0.0301(6) 0.0050(4) 0.0026(4) 0.0012(4)
N1 0.0266(6) 0.0317(6) 0.0340(6) 0.0083(5) -0.0039(5) 0.0019(5)
C4 0.0333(8) 0.0226(6) 0.0287(7) 0.0035(5) 0.0018(6) -0.0004(6)
C3 0.0234(7) 0.0219(6) 0.0326(7) -0.0017(5) -0.0022(5) -0.0012(5)
C2 0.0323(8) 0.0392(8) 0.0288(7) 0.0076(6) -0.0023(6) -0.0070(7)
C5 0.0399(8) 0.0322(7) 0.0318(7) -0.0010(6) 0.0014(6) -0.0020(7)
C7 0.0553(10) 0.0275(8) 0.0345(7) 0.0038(6) 0.0011(7) -0.0115(7)
C1 0.0439(9) 0.0353(8) 0.0438(8) 0.0068(7) -0.0125(7) 0.0068(7)
C6 0.0474(10) 0.0374(8) 0.0366(8) 0.0104(6) -0.0006(7) 0.0126(7)

loop_
_atom_type_symbol
_atom_type_description
_atom_type_scat_dispersion_real
_atom_type_scat_dispersion_imag
_atom_type_scat_source
C C 0.0181 0.0091 'International Tables Vol C Tables 4.2.6.8 and 6.1.1.4'
H H 0.0000 0.0000 'International Tables Vol C Tables 4.2.6.8 and 6.1.1.4'
N N 0.0311 0.0180 'International Tables Vol C Tables 4.2.6.8 and 6.1.1.4'
O O 0.0492 0.0322 'International Tables Vol C Tables 4.2.6.8 and 6.1.1.4'

loop_
_exptl_crystal_face_index_h
_exptl_crystal_face_index_k
_exptl_crystal_face_index_l
_exptl_crystal_face_perp_dist
1 2 0 0.0601
-1 -2 0 0.0429
2 -2 -1 0.0449
-5 4 -1 0.0670
-2 1 -9 0.1115
5 -4 0 0.0363
0 0 1 0.0699
1 -1 -2 0.0763
-1 -2 1 0.0557
2 -7 0 0.0364
-6 0 4 0.0770
-2 -1 0 0.0497
-5 -5 -1 0.0442
1 -2 -1 0.0418
-1 -1 -1 0.0655
6 -1 1 0.0453

loop_
_geom_angle_atom_site_label_1
_geom_angle_atom_site_label_2
_geom_angle_atom_site_label_3
_geom_angle
_geom_angle_site_symmetry_1
_geom_angle_site_symmetry_3
_geom_angle_publ_flag
C4 N2 H2 118.6 . . ?
C3 N2 H2 118.6 . . ?
C3 N2 C4 122.86(11) . . ?
C3 N1 C2 123.28(11) . . ?
C3 N1 C1 119.03(12) . . ?
C2 N1 C1 116.81(12) . . ?
N2 C4 C5 111.10(11) . . ?
N2 C4 C7 110.11(11) . . ?
N2 C4 C6 106.18(11) . . ?
C7 C4 C5 110.78(12) . . ?
C6 C4 C5 109.43(12) . . ?
C6 C4 C7 109.12(12) . . ?
O1 C3 N2 122.58(12) . . ?
O1 C3 N1 120.95(12) . . ?
N2 C3 N1 116.45(11) . . ?
N1 C2 H2A 109.5 . . ?
N1 C2 H2B 109.5 . . ?
N1 C2 H2C 109.5 . . ?
H2A C2 H2B 109.5 . . ?
H2A C2 H2C 109.5 . . ?
H2B C2 H2C 109.5 . . ?
C4 C5 H5A 109.5 . . ?
C4 C5 H5B 109.5 . . ?
C4 C5 H5C 109.5 . . ?
H5A C5 H5B 109.5 . . ?
H5A C5 H5C 109.5 . . ?
H5B C5 H5C 109.5 . . ?
C4 C7 H7A 109.5 . . ?
C4 C7 H7B 109.5 . . ?
C4 C7 H7C 109.5 . . ?
H7A C7 H7B 109.5 . . ?
H7A C7 H7C 109.5 . . ?
H7B C7 H7C 109.5 . . ?
N1 C1 H1A 109.5 . . ?
N1 C1 H1B 109.5 . . ?
N1 C1 H1C 109.5 . . ?
H1A C1 H1B 109.5 . . ?
H1A C1 H1C 109.5 . . ?
H1B C1 H1C 109.5 . . ?
C4 C6 H6A 109.5 . . ?
C4 C6 H6B 109.5 . . ?
C4 C6 H6C 109.5 . . ?
H6A C6 H6B 109.5 . . ?
H6A C6 H6C 109.5 . . ?
H6B C6 H6C 109.5 . . ?

loop_
_geom_bond_atom_site_label_1
_geom_bond_atom_site_label_2
_geom_bond_distance
_geom_bond_site_symmetry_2
_geom_bond_publ_flag
O1 C3 1.2391(16) . ?
N2 H2 0.8800 . ?
N2 C4 1.4776(16) . ?
N2 C3 1.3578(16) . ?
N1 C3 1.3685(17) . ?
N1 C2 1.4466(19) . ?
N1 C1 1.4523(18) . ?
C4 C5 1.5296(19) . ?
C4 C7 1.5287(19) . ?
C4 C6 1.523(2) . ?
C2 H2A 0.9800 . ?
C2 H2B 0.9800 . ?
C2 H2C 0.9800 . ?
C5 H5A 0.9800 . ?
C5 H5B 0.9800 . ?
C5 H5C 0.9800 . ?
C7 H7A 0.9800 . ?
C7 H7B 0.9800 . ?
C7 H7C 0.9800 . ?
C1 H1A 0.9800 . ?
C1 H1B 0.9800 . ?
C1 H1C 0.9800 . ?
C6 H6A 0.9800 . ?
C6 H6B 0.9800 . ?
C6 H6C 0.9800 . ?

loop_
_geom_torsion_atom_site_label_1
_geom_torsion_atom_site_label_2
_geom_torsion_atom_site_label_3
_geom_torsion_atom_site_label_4
_geom_torsion
_geom_torsion_site_symmetry_1
_geom_torsion_site_symmetry_2
_geom_torsion_site_symmetry_3
_geom_torsion_site_symmetry_4
_geom_torsion_publ_flag
C4 N2 C3 O1 2.09(19) . . . . ?
C4 N2 C3 N1 -176.16(11) . . . . ?
C3 N2 C4 C5 -63.97(16) . . . . ?
C3 N2 C4 C7 59.14(16) . . . . ?
C3 N2 C4 C6 177.14(12) . . . . ?
C2 N1 C3 O1 -177.15(13) . . . . ?
C2 N1 C3 N2 1.13(19) . . . . ?
C1 N1 C3 O1 13.93(19) . . . . ?
C1 N1 C3 N2 -167.79(12) . . . . ?

loop_
_exptl_oxdiff_crystal_face_indexfrac_h
_exptl_oxdiff_crystal_face_indexfrac_k
_exptl_oxdiff_crystal_face_indexfrac_l
_exptl_oxdiff_crystal_face_x
_exptl_oxdiff_crystal_face_y
_exptl_oxdiff_crystal_face_z
1.0001 2.0016 -0.0102 -0.1573 0.2617 -0.0196
-1.0001 -2.0016 0.0102 0.1573 -0.2617 0.0196
2.0015 -2.0014 -1.0033 0.0119 -0.0450 0.4160
-5.4388 4.0927 -0.7344 0.3090 0.1640 -0.9368
-1.9604 0.9762 -9.2752 0.8772 0.4777 -0.0473
5.4422 -4.1114 0.4450 -0.2845 -0.1506 0.9468
0.0004 0.0011 0.9996 -0.0828 -0.0520 -0.0283
1.0001 -1.0023 -2.0010 0.1301 0.0555 0.2504
-0.9997 -2.0005 1.0097 0.0745 -0.3138 -0.0087
1.5087 -7.3774 -0.1333 0.1971 -0.6723 0.7135
-6.0174 0.0033 3.6438 0.1579 -0.5182 -0.8406
-2.0010 -1.0014 0.0120 0.1927 -0.2132 -0.1743
-4.5269 -5.3650 -0.9574 0.6440 -0.7510 -0.1459
1.0008 -2.0018 -0.9987 0.0879 -0.0999 0.2933
-1.0008 -1.0021 -0.9922 0.1994 -0.1063 -0.0233
6.3448 -1.4784 0.5880 -0.4728 0.1630 0.8660
